data_7217798
loop_
_publ_author_name
'Ren, Xiaoyan'
'Pan, Qinhe'
'Liu, Jiancong'
'Li, Yi'
'Wang, Fuxiang'
'Li, Jiyang'
'Xu, Yan'
'Li, Li'

_publ_section_title
;
 A family of germanates constructed from Ge7clusters co-templated by metal
 complexes and organic/inorganic species
;
_journal_issue 40
_journal_name_full CrystEngComm
_journal_page_first 9545
_journal_paper_doi 10.1039/C4CE00671B
_journal_volume 16
_journal_year 2014
_chemical_formula_moiety '[Ni(C3N2H11)3] [Ge7O14F2(OC2NH7)] (H2O)0.5'
_chemical_formula_sum 'C11 H38 F2 Ge7 N7 Ni O15.5'
_chemical_formula_weight 1121.32
_chemical_name_systematic
; 
 ? 
;
_space_group_IT_number 14
_symmetry_cell_setting monoclinic
_symmetry_space_group_name_Hall '-P 2yn'
_symmetry_space_group_name_H-M 'P 1 21/n 1'
_atom_sites_solution_hydrogens geom
_atom_sites_solution_primary direct
_atom_sites_solution_secondary difmap
_audit_creation_method SHELXL-97
_cell_angle_alpha 90.00
_cell_angle_beta 96.992(6)
_cell_angle_gamma 90.00
_cell_formula_units_Z 4
_cell_length_a 8.829(3)
_cell_length_b 16.632(5)
_cell_length_c 20.933(6)
_cell_measurement_reflns_used 17507
_cell_measurement_temperature 293(2)
_cell_measurement_theta_max 26.35
_cell_measurement_theta_min 1.57
_cell_volume 3051.0(16)
_computing_cell_refinement Process-auto
_computing_data_collection Process-auto
_computing_data_reduction Process-auto
_computing_molecular_graphics SHELXP-97
_computing_publication_material SHELXP-97
_computing_structure_refinement 'SHELXL-97 (Sheldrick, 1997)'
_computing_structure_solution 'SHELXS-97 (Sheldrick, 1990)'
_diffrn_ambient_temperature 293(2)
_diffrn_detector_area_resol_mean 5.00
_diffrn_measured_fraction_theta_full 0.999
_diffrn_measured_fraction_theta_max 0.999
_diffrn_measurement_device_type 'Bruker APEXII CCD area-detector'
_diffrn_measurement_method 'phi and omega scans'
_diffrn_radiation_monochromator graphite
_diffrn_radiation_source 'fine-focus sealed tube'
_diffrn_radiation_type MoK\a
_diffrn_radiation_wavelength 0.71073
_diffrn_reflns_av_R_equivalents 0.0921
_diffrn_reflns_av_sigmaI/netI 0.1189
_diffrn_reflns_limit_h_max 11
_diffrn_reflns_limit_h_min -10
_diffrn_reflns_limit_k_max 20
_diffrn_reflns_limit_k_min -16
_diffrn_reflns_limit_l_max 25
_diffrn_reflns_limit_l_min -25
_diffrn_reflns_number 17507
_diffrn_reflns_theta_full 26.35
_diffrn_reflns_theta_max 26.35
_diffrn_reflns_theta_min 1.57
_exptl_absorpt_coefficient_mu 7.489
_exptl_absorpt_correction_T_max 0.2561
_exptl_absorpt_correction_T_min 0.1536
_exptl_absorpt_correction_type multi-scan
_exptl_absorpt_process_details SADABS
_exptl_crystal_colour red
_exptl_crystal_density_diffrn 2.441
_exptl_crystal_density_method 'not measured'
_exptl_crystal_description 'hexagonal rod'
_exptl_crystal_F_000 2188
_exptl_crystal_size_max 0.40
_exptl_crystal_size_mid 0.30
_exptl_crystal_size_min 0.25
_refine_diff_density_max 1.048
_refine_diff_density_min -0.975
_refine_diff_density_rms 0.199
_refine_ls_extinction_method none
_refine_ls_goodness_of_fit_ref 0.900
_refine_ls_hydrogen_treatment mixed
_refine_ls_matrix_type full
_refine_ls_number_parameters 427
_refine_ls_number_reflns 6206
_refine_ls_number_restraints 48
_refine_ls_restrained_S_all 0.899
_refine_ls_R_factor_all 0.0947
_refine_ls_R_factor_gt 0.0474
_refine_ls_shift/su_max 0.001
_refine_ls_shift/su_mean 0.000
_refine_ls_structure_factor_coef Fsqd
_refine_ls_weighting_details 'calc w=1/[\s^2^(Fo^2^)+(0.0414P)^2^+0.0000P] where P=(Fo^2^+2Fc^2^)/3'
_refine_ls_weighting_scheme calc
_refine_ls_wR_factor_gt 0.1007
_refine_ls_wR_factor_ref 0.1142
_reflns_number_gt 3637
_reflns_number_total 6206
_reflns_threshold_expression >2sigma(I)
_cod_data_source_file c4ce00671b2.cif
_cod_data_source_block a
_cod_depositor_comments 'Adding full bibliography for 7217797--7217800.cif.'
_cod_original_sg_symbol_H-M P21/n
_cod_original_formula_sum 'C11 H38 F2 Ge7 N7 Ni O15.50'
_cod_database_code 7217798

loop_
_symmetry_equiv_pos_as_xyz
'x, y, z'
'-x+1/2, y+1/2, -z+1/2'
'-x, -y, -z'
'x-1/2, -y-1/2, z-1/2'

loop_
_atom_site_label
_atom_site_type_symbol
_atom_site_fract_x
_atom_site_fract_y
_atom_site_fract_z
_atom_site_U_iso_or_equiv
_atom_site_adp_type
_atom_site_occupancy
_atom_site_symmetry_multiplicity
_atom_site_calc_flag
_atom_site_refinement_flags
_atom_site_disorder_assembly
_atom_site_disorder_group
Ge1 Ge 0.23120(9) 0.87834(5) 0.19692(4) 0.0186(2) Uani 1 1 d . . .
Ge2 Ge 0.18292(10) 0.90843(6) 0.36466(4) 0.0218(2) Uani 1 1 d . . .
Ge3 Ge 0.37651(10) 0.77258(6) 0.34697(4) 0.0228(2) Uani 1 1 d . . .
Ge4 Ge -0.06577(9) 0.85351(6) 0.26090(4) 0.0207(2) Uani 1 1 d . . .
Ge5 Ge 0.36973(9) 1.01741(5) 0.28532(4) 0.0197(2) Uani 1 1 d . . .
Ge6 Ge 0.56356(9) 0.87311(6) 0.26172(4) 0.0204(2) Uani 1 1 d . . .
Ge7 Ge 0.13359(9) 0.71029(5) 0.23941(4) 0.0200(2) Uani 1 1 d . . .
Ni1 Ni -0.07446(15) 0.78533(8) 0.53076(6) 0.0438(4) Uani 1 1 d . A .
F1 F 0.1988(5) 0.8999(3) 0.1112(2) 0.0316(13) Uani 1 1 d . . .
F2 F 0.1324(5) 0.9462(3) 0.4402(2) 0.0346(13) Uani 1 1 d . . .
O1 O 0.2590(6) 0.8572(3) 0.2901(2) 0.0172(12) Uani 1 1 d . . .
O2 O 0.0236(6) 0.8991(3) 0.2007(3) 0.0220(14) Uani 1 1 d . . .
O3 O 0.2689(6) 0.9895(3) 0.2132(3) 0.0244(14) Uani 1 1 d . . .
O4 O 0.4368(6) 0.8585(3) 0.1938(3) 0.0231(14) Uani 1 1 d . . .
O5 O 0.1899(6) 0.7702(3) 0.1788(3) 0.0217(13) Uani 1 1 d . . .
O6 O 0.2854(6) 0.8289(4) 0.4047(3) 0.0265(14) Uani 1 1 d . . .
O7 O -0.0127(6) 0.8952(3) 0.3369(3) 0.0253(14) Uani 1 1 d . . .
O8 O 0.2623(6) 1.0022(3) 0.3502(3) 0.0297(15) Uani 1 1 d . . .
O9 O 0.4769(6) 0.7056(4) 0.4058(3) 0.0287(15) Uani 1 1 d . . .
O10 O 0.5531(6) 0.7992(3) 0.3204(3) 0.0260(14) Uani 1 1 d . . .
O11 O 0.2747(6) 0.6940(3) 0.3036(3) 0.0262(14) Uani 1 1 d . . .
O12 O -0.2573(6) 0.8676(4) 0.2356(3) 0.0305(15) Uani 1 1 d . . .
O13 O -0.0315(6) 0.7502(3) 0.2672(3) 0.0243(14) Uani 1 1 d . . .
O14 O 0.5460(6) 0.9669(3) 0.2970(3) 0.0237(14) Uani 1 1 d . . .
O15 O 0.0796(6) 0.6177(3) 0.2078(3) 0.0287(15) Uani 1 1 d . . .
O1W O -0.1841(17) 0.8890(11) 0.0916(7) 0.077(5) Uani 0.50 1 d PU . .
C1 C 0.196(5) 0.869(2) 0.603(2) 0.076(12) Uani 0.50 1 d PU A 1
H1A H 0.1685 0.9243 0.5936 0.091 Uiso 0.50 1 d PR A 1
H1B H 0.3020 0.8616 0.6184 0.091 Uiso 0.50 1 d PR A 1
C1' C 0.212(3) 0.8286(18) 0.604(2) 0.061(10) Uani 0.50 1 d P A 2
H1'A H 0.3091 0.8561 0.6145 0.074 Uiso 0.50 1 d PR A 2
H1'B H 0.2213 0.7767 0.6301 0.074 Uiso 0.50 1 d PR A 2
C2' C 0.090(3) 0.8792(15) 0.6414(13) 0.040(6) Uani 0.50 1 d PU A 2
H2' H 0.0777 0.9317 0.6202 0.048 Uiso 0.50 1 d PR A 2
C2 C 0.109(3) 0.8354(17) 0.6506(12) 0.046(7) Uani 0.50 1 d PU A 1
H2 H 0.1459 0.7813 0.6626 0.055 Uiso 0.50 1 d PR A 1
C3 C 0.1334(13) 0.8881(8) 0.7115(6) 0.075(4) Uani 1 1 d . . .
H3BD H 0.1371 0.8365 0.7333 0.113 Uiso 0.50 1 d PR A .
H3BE H 0.2295 0.9147 0.7219 0.113 Uiso 0.50 1 d PR . .
H3BF H 0.0557 0.9205 0.7301 0.113 Uiso 0.50 1 d PR . .
H3AA H 0.2384 0.8903 0.7298 0.113 Uiso 0.50 1 d PR B 1
H3AB H 0.0971 0.9418 0.7016 0.113 Uiso 0.50 1 d PR C 1
H3AC H 0.0746 0.8675 0.7455 0.113 Uiso 0.50 1 d PR D 1
C4 C -0.3845(12) 0.8476(7) 0.5226(6) 0.058(3) Uani 1 1 d . A .
H4A H -0.3695 0.8792 0.5618 0.070 Uiso 1 1 d R . .
H4B H -0.4929 0.8404 0.5095 0.070 Uiso 1 1 d R . .
C5 C -0.3146(12) 0.8896(7) 0.4704(5) 0.050(3) Uani 1 1 d . A .
H5 H -0.3289 0.8555 0.4320 0.060 Uiso 1 1 d R . .
C6 C -0.3802(16) 0.9724(10) 0.4509(7) 0.106(6) Uani 1 1 d . . .
H6A H -0.3299 0.9933 0.4163 0.159 Uiso 1 1 calc R . .
H6B H -0.3642 1.0082 0.4871 0.159 Uiso 1 1 calc R . .
H6C H -0.4876 0.9676 0.4371 0.159 Uiso 1 1 calc R . .
C7 C -0.081(5) 0.611(3) 0.496(2) 0.105(10) Uani 0.50 1 d PU A 1
H7A H -0.1908 0.6057 0.4922 0.126 Uiso 0.50 1 d PR A 1
H7B H -0.0324 0.5617 0.5080 0.126 Uiso 0.50 1 d PR A 1
C7' C -0.011(4) 0.618(2) 0.505(2) 0.077(10) Uani 0.50 1 d PU A 2
H7'A H -0.0399 0.5592 0.5084 0.092 Uiso 0.50 1 d PR A 2
H7'B H 0.0937 0.6168 0.4928 0.092 Uiso 0.50 1 d PR A 2
C8' C -0.086(3) 0.6520(13) 0.4341(9) 0.039(6) Uani 0.50 1 d PU A 2
H8' H -0.1919 0.6435 0.4425 0.047 Uiso 0.50 1 d PR A 2
C8 C 0.007(5) 0.654(2) 0.4556(19) 0.105(10) Uani 0.50 1 d PU A 1
H8 H 0.1190 0.6567 0.4595 0.126 Uiso 0.50 1 d PR A 1
C9 C -0.088(2) 0.6021(9) 0.3774(7) 0.117(6) Uani 1 1 d . . .
H9BD H 0.0161 0.6056 0.3684 0.175 Uiso 0.50 1 d PR A 2
H9BE H -0.1144 0.5468 0.3827 0.175 Uiso 0.50 1 d PR A 2
H9BF H -0.1539 0.6250 0.3423 0.175 Uiso 0.50 1 d PR A 2
H9AA H -0.0440 0.5493 0.3816 0.175 Uiso 0.50 1 d PR A 1
H9AB H -0.1969 0.5981 0.3731 0.175 Uiso 0.50 1 d PR A 1
H9AC H -0.0572 0.6279 0.3400 0.175 Uiso 0.50 1 d PR A 1
C10 C 0.4008(18) 0.6481(11) 0.4359(8) 0.109(6) Uani 1 1 d . . .
H10A H 0.2933 0.6509 0.4195 0.131 Uiso 1 1 calc R . .
H10B H 0.4104 0.6604 0.4815 0.131 Uiso 1 1 calc R . .
C11 C 0.4573(19) 0.5604(10) 0.4274(8) 0.107(5) Uani 1 1 d . . .
H11A H 0.5561 0.5520 0.4522 0.128 Uiso 1 1 d R . .
H11B H 0.3845 0.5223 0.4410 0.128 Uiso 1 1 d R . .
N1 N 0.1605(10) 0.8151(6) 0.5402(5) 0.061(3) Uani 1 1 d . . .
H1C H 0.2099 0.7708 0.5470 0.073 Uiso 0.50 1 d PR A 1
H1D H 0.1745 0.8445 0.5076 0.073 Uiso 0.50 1 d PR A 1
N2 N -0.0539(8) 0.8281(5) 0.6281(4) 0.039(2) Uani 1 1 d . . .
H2A H -0.0885 0.8764 0.6271 0.047 Uiso 0.50 1 d PR A 1
H2B H -0.0930 0.7921 0.6506 0.047 Uiso 0.50 1 d PR A 1
N3 N -0.3126(9) 0.7691(5) 0.5340(4) 0.046(2) Uani 1 1 d . . .
H3A H -0.3459 0.7388 0.5020 0.055 Uiso 1 1 d R A .
H3B H -0.3243 0.7549 0.5726 0.055 Uiso 1 1 d R . .
N4 N -0.1500(9) 0.8950(5) 0.4913(4) 0.042(2) Uani 1 1 d . . .
H4C H -0.1379 0.9298 0.5219 0.050 Uiso 1 1 d R A .
H4D H -0.1062 0.9020 0.4572 0.050 Uiso 1 1 d R . .
N5 N -0.0885(14) 0.7334(6) 0.4338(5) 0.083(4) Uani 1 1 d . . .
H5BC H -0.1773 0.7407 0.4158 0.100 Uiso 0.50 1 d PR A 2
H5BD H -0.0147 0.7511 0.4166 0.100 Uiso 0.50 1 d PR A 2
N6 N -0.0239(12) 0.6666(6) 0.5570(5) 0.071(3) Uani 1 1 d . . .
H6AA H 0.0683 0.6650 0.5723 0.085 Uiso 0.50 1 d PR A 1
H6AB H -0.0908 0.6513 0.5795 0.085 Uiso 0.50 1 d PR A 1
N7 N 0.4689(10) 0.5510(5) 0.3606(5) 0.059(3) Uani 1 1 d . . .
H7C H 0.3892 0.5743 0.3377 0.071 Uiso 1 1 d R . .
H7D H 0.5546 0.5738 0.3511 0.071 Uiso 1 1 d R . .
H7E H 0.4699 0.4989 0.3511 0.071 Uiso 1 1 d R . .

loop_
_atom_site_aniso_label
_atom_site_aniso_U_11
_atom_site_aniso_U_22
_atom_site_aniso_U_33
_atom_site_aniso_U_23
_atom_site_aniso_U_13
_atom_site_aniso_U_12
Ge1 0.0141(4) 0.0223(5) 0.0201(5) 0.0000(4) 0.0055(4) -0.0002(4)
Ge2 0.0207(5) 0.0238(6) 0.0220(5) -0.0009(4) 0.0074(4) -0.0025(4)
Ge3 0.0225(5) 0.0227(5) 0.0235(5) 0.0008(4) 0.0035(4) -0.0013(4)
Ge4 0.0144(5) 0.0219(5) 0.0270(5) -0.0022(4) 0.0071(4) 0.0000(4)
Ge5 0.0166(5) 0.0187(5) 0.0244(5) 0.0004(4) 0.0053(4) -0.0003(4)
Ge6 0.0129(4) 0.0228(5) 0.0261(5) -0.0008(4) 0.0048(4) 0.0008(4)
Ge7 0.0167(5) 0.0185(5) 0.0252(5) -0.0011(4) 0.0047(4) 0.0004(4)
Ni1 0.0561(9) 0.0395(9) 0.0416(8) 0.0030(7) 0.0292(7) -0.0030(7)
F1 0.032(3) 0.037(3) 0.026(3) 0.000(2) 0.004(2) -0.001(2)
F2 0.042(3) 0.039(3) 0.026(3) -0.013(2) 0.018(2) -0.009(3)
O1 0.016(3) 0.015(3) 0.022(3) -0.004(2) 0.003(2) 0.000(2)
O2 0.015(3) 0.023(4) 0.028(3) 0.004(3) 0.003(3) 0.003(2)
O3 0.019(3) 0.025(4) 0.029(4) 0.003(3) 0.007(3) -0.006(3)
O4 0.008(3) 0.035(4) 0.028(3) -0.008(3) 0.008(2) -0.003(3)
O5 0.026(3) 0.016(3) 0.026(3) 0.003(3) 0.010(3) -0.001(3)
O6 0.034(4) 0.027(4) 0.020(3) -0.001(3) 0.009(3) 0.000(3)
O7 0.013(3) 0.039(4) 0.025(3) -0.008(3) 0.004(3) -0.004(3)
O8 0.035(4) 0.027(4) 0.031(4) -0.006(3) 0.018(3) -0.001(3)
O9 0.031(4) 0.027(4) 0.027(4) 0.008(3) -0.003(3) -0.008(3)
O10 0.019(3) 0.022(4) 0.038(4) 0.001(3) 0.007(3) -0.003(3)
O11 0.029(3) 0.020(3) 0.030(3) 0.005(3) 0.003(3) -0.001(3)
O12 0.011(3) 0.048(4) 0.033(4) -0.005(3) 0.007(3) 0.001(3)
O13 0.020(3) 0.024(4) 0.032(3) 0.000(3) 0.014(3) 0.002(3)
O14 0.018(3) 0.026(4) 0.027(3) -0.002(3) 0.000(3) 0.002(3)
O15 0.031(3) 0.020(3) 0.034(4) -0.002(3) 0.001(3) 0.004(3)
O1W 0.055(9) 0.130(13) 0.038(9) 0.014(9) -0.031(7) -0.036(9)
C1 0.060(16) 0.08(2) 0.091(18) 0.008(18) 0.019(14) -0.004(17)
C1' 0.025(14) 0.038(19) 0.12(3) 0.00(2) 0.022(16) -0.015(14)
C2' 0.035(11) 0.028(12) 0.055(14) 0.002(12) -0.006(10) -0.004(11)
C2 0.049(13) 0.043(13) 0.045(13) -0.012(12) 0.006(10) -0.010(12)
C3 0.058(8) 0.108(13) 0.056(9) -0.014(8) -0.007(7) -0.016(8)
C4 0.047(7) 0.064(9) 0.065(8) -0.004(7) 0.015(6) -0.021(7)
C5 0.053(7) 0.057(8) 0.039(7) -0.007(6) -0.002(6) -0.001(6)
C6 0.089(11) 0.110(15) 0.109(13) -0.022(11) -0.025(10) 0.007(10)
C7 0.120(15) 0.108(15) 0.095(15) -0.003(11) 0.043(12) 0.014(12)
C7' 0.105(19) 0.047(14) 0.085(17) 0.025(13) 0.037(16) 0.000(15)
C8' 0.058(12) 0.038(12) 0.017(10) -0.009(9) -0.011(9) 0.005(10)
C8 0.120(15) 0.108(15) 0.095(15) -0.003(11) 0.043(12) 0.014(12)
C9 0.189(18) 0.092(13) 0.077(11) -0.021(10) 0.047(12) -0.040(12)
C10 0.104(13) 0.130(17) 0.094(13) 0.007(12) 0.020(11) 0.018(12)
C11 0.109(13) 0.099(15) 0.108(15) 0.021(12) -0.003(11) 0.010(11)
N1 0.048(6) 0.091(9) 0.046(6) 0.022(6) 0.018(5) 0.002(5)
N2 0.029(5) 0.046(6) 0.045(5) -0.005(4) 0.016(4) -0.009(4)
N3 0.060(6) 0.048(6) 0.031(5) -0.010(4) 0.016(4) -0.030(5)
N4 0.046(5) 0.048(6) 0.034(5) -0.004(4) 0.015(4) -0.008(4)
N5 0.156(11) 0.044(7) 0.061(7) -0.005(6) 0.061(7) -0.004(7)
N6 0.106(9) 0.056(7) 0.065(7) 0.009(6) 0.064(7) 0.007(6)
N7 0.074(7) 0.034(6) 0.062(7) 0.002(5) -0.024(6) -0.007(5)

loop_
_atom_type_symbol
_atom_type_description
_atom_type_scat_dispersion_real
_atom_type_scat_dispersion_imag
_atom_type_scat_source
C C 0.0030 0.0020 'International Tables Vol C Tables 4.2.6.8 and 6.1.1.4'
H H 0.0000 0.0000 'International Tables Vol C Tables 4.2.6.8 and 6.1.1.4'
F F 0.0170 0.0100 'International Tables Vol C Tables 4.2.6.8 and 6.1.1.4'
Ge Ge 0.1550 1.8000 'International Tables Vol C Tables 4.2.6.8 and 6.1.1.4'
N N 0.0060 0.0030 'International Tables Vol C Tables 4.2.6.8 and 6.1.1.4'
Ni Ni 0.3390 1.1120 'International Tables Vol C Tables 4.2.6.8 and 6.1.1.4'
O O 0.0110 0.0060 'International Tables Vol C Tables 4.2.6.8 and 6.1.1.4'

loop_
_geom_angle_atom_site_label_1
_geom_angle_atom_site_label_2
_geom_angle_atom_site_label_3
_geom_angle
_geom_angle_site_symmetry_1
_geom_angle_site_symmetry_3
F1 Ge1 O4 92.2(2) . .
F1 Ge1 O5 89.2(2) . .
O4 Ge1 O5 89.4(2) . .
F1 Ge1 O2 88.2(2) . .
O4 Ge1 O2 179.5(3) . .
O5 Ge1 O2 91.0(2) . .
F1 Ge1 O3 89.3(2) . .
O4 Ge1 O3 91.7(2) . .
O5 Ge1 O3 178.2(2) . .
O2 Ge1 O3 87.9(2) . .
F1 Ge1 O1 177.8(2) . .
O4 Ge1 O1 89.9(2) . .
O5 Ge1 O1 91.5(2) . .
O2 Ge1 O1 89.8(2) . .
O3 Ge1 O1 89.9(2) . .
O8 Ge2 O6 124.0(3) . .
O8 Ge2 O7 116.7(3) . .
O6 Ge2 O7 119.3(3) . .
O8 Ge2 F2 89.4(2) . .
O6 Ge2 F2 90.7(2) . .
O7 Ge2 F2 89.7(2) . .
O8 Ge2 O1 93.8(2) . .
O6 Ge2 O1 81.1(2) . .
O7 Ge2 O1 95.8(2) . .
F2 Ge2 O1 171.6(2) . .
O8 Ge2 Ge3 114.80(18) . .
O6 Ge2 Ge3 36.13(17) . .
O7 Ge2 Ge3 115.53(19) . .
F2 Ge2 Ge3 126.71(18) . .
O1 Ge2 Ge3 45.05(15) . .
O11 Ge3 O10 115.7(3) . .
O11 Ge3 O6 119.3(3) . .
O10 Ge3 O6 124.3(3) . .
O11 Ge3 O9 94.0(3) . .
O10 Ge3 O9 89.4(3) . .
O6 Ge3 O9 94.9(3) . .
O11 Ge3 O1 91.1(2) . .
O10 Ge3 O1 92.8(2) . .
O6 Ge3 O1 78.2(2) . .
O9 Ge3 O1 172.8(2) . .
O11 Ge3 Ge2 111.84(18) . .
O10 Ge3 Ge2 113.71(19) . .
O6 Ge3 Ge2 35.25(18) . .
O9 Ge3 Ge2 130.08(19) . .
O1 Ge3 Ge2 42.97(14) . .
O12 Ge4 O2 103.4(3) . .
O12 Ge4 O7 111.7(3) . .
O2 Ge4 O7 113.1(3) . .
O12 Ge4 O13 108.1(3) . .
O2 Ge4 O13 113.1(2) . .
O7 Ge4 O13 107.3(3) . .
O3 Ge5 O15 115.7(3) . 2
O3 Ge5 O14 110.4(3) . .
O15 Ge5 O14 103.5(3) 2 .
O3 Ge5 O8 111.5(3) . .
O15 Ge5 O8 103.4(3) 2 .
O14 Ge5 O8 111.9(3) . .
O4 Ge6 O12 105.0(3) . 1_655
O4 Ge6 O14 113.3(3) . .
O12 Ge6 O14 108.2(3) 1_655 .
O4 Ge6 O10 113.4(3) . .
O12 Ge6 O10 108.2(3) 1_655 .
O14 Ge6 O10 108.4(3) . .
O15 Ge7 O5 108.9(3) . .
O15 Ge7 O11 107.2(3) . .
O5 Ge7 O11 114.4(3) . .
O15 Ge7 O13 105.2(3) . .
O5 Ge7 O13 110.3(3) . .
O11 Ge7 O13 110.3(3) . .
N4 Ni1 N6 170.0(4) . .
N4 Ni1 N1 95.4(4) . .
N6 Ni1 N1 91.2(4) . .
N4 Ni1 N3 81.6(3) . .
N6 Ni1 N3 93.0(4) . .
N1 Ni1 N3 170.5(4) . .
N4 Ni1 N2 94.1(3) . .
N6 Ni1 N2 94.2(4) . .
N1 Ni1 N2 82.3(3) . .
N3 Ni1 N2 89.0(3) . .
N4 Ni1 N5 89.9(4) . .
N6 Ni1 N5 81.8(4) . .
N1 Ni1 N5 97.0(4) . .
N3 Ni1 N5 92.0(4) . .
N2 Ni1 N5 175.9(4) . .
Ge1 O1 Ge2 134.1(3) . .
Ge1 O1 Ge3 134.0(3) . .
Ge2 O1 Ge3 92.0(2) . .
Ge4 O2 Ge1 118.8(3) . .
Ge5 O3 Ge1 118.7(3) . .
Ge6 O4 Ge1 119.2(3) . .
Ge7 O5 Ge1 118.2(3) . .
Ge2 O6 Ge3 108.6(3) . .
Ge4 O7 Ge2 119.4(3) . .
Ge2 O8 Ge5 121.6(3) . .
C10 O9 Ge3 121.1(8) . .
Ge6 O10 Ge3 121.3(3) . .
Ge7 O11 Ge3 123.5(3) . .
Ge4 O12 Ge6 143.7(4) . 1_455
Ge4 O13 Ge7 119.2(3) . .
Ge6 O14 Ge5 119.5(3) . .
Ge7 O15 Ge5 140.9(4) . 2_545
C2 C1 N1 107(2) . .
C2 C1 H1A 111.1 . .
N1 C1 H1A 110.6 . .
C2 C1 H1B 107.4 . .
N1 C1 H1B 107.5 . .
H1A C1 H1B 113.3 . .
C2 C1 H1'A 110.1 . .
N1 C1 H1'A 100.0 . .
H1A C1 H1'A 117.3 . .
H1B C1 H1'A 7.4 . .
C2 C1 H2' 70.4 . .
N1 C1 H2' 120.0 . .
H1A C1 H2' 40.8 . .
H1B C1 H2' 131.2 . .
H1'A C1 H2' 138.5 . .
N1 C1' C2' 113(2) . .
N1 C1' H1B 122.8 . .
C2' C1' H1B 97.2 . .
N1 C1' H1'A 117.9 . .
C2' C1' H1'A 105.5 . .
H1B C1' H1'A 8.3 . .
N1 C1' H1'B 111.8 . .
C2' C1' H1'B 101.5 . .
H1B C1' H1'B 108.2 . .
H1'A C1' H1'B 106.0 . .
N1 C1' H1C 33.7 . .
C2' C1' H1C 138.1 . .
H1B C1' H1C 121.3 . .
H1'A C1' H1C 113.3 . .
H1'B C1' H1C 82.8 . .
C3 C2' N2 110.1(18) . .
C3 C2' C1' 115(2) . .
N2 C2' C1' 102.1(18) . .
C3 C2' H1A 122.3 . .
N2 C2' H1A 127.1 . .
C1' C2' H1A 63.5 . .
C3 C2' H2' 111.3 . .
N2 C2' H2' 111.4 . .
C1' C2' H2' 106.9 . .
H1A C2' H2' 44.1 . .
C3 C2' H2A 108.9 . .
N2 C2' H2A 32.1 . .
C1' C2' H2A 126.8 . .
H1A C2' H2A 115.1 . .
H2' C2' H2A 83.2 . .
C1 C2 N2 113(2) . .
C1 C2 C3 109(2) . .
N2 C2 C3 110.4(18) . .
C1 C2 H1'B 67.7 . .
N2 C2 H1'B 121.0 . .
C3 C2 H1'B 125.3 . .
C1 C2 H2 109.7 . .
N2 C2 H2 107.0 . .
C3 C2 H2 107.5 . .
H1'B C2 H2 42.2 . .
C2' C3 C2 29.3(11) . .
C2' C3 H3BD 111.6 . .
C2 C3 H3BD 83.1 . .
C2' C3 H3BE 112.6 . .
C2 C3 H3BE 118.8 . .
H3BD C3 H3BE 108.8 . .
C2' C3 H3BF 109.8 . .
C2 C3 H3BF 126.9 . .
H3BD C3 H3BF 106.3 . .
H3BE C3 H3BF 107.3 . .
C2' C3 H3AA 121.3 . .
C2 C3 H3AA 112.7 . .
H3BD C3 H3AA 82.5 . .
H3BE C3 H3AA 26.6 . .
H3BF C3 H3AA 120.3 . .
C2' C3 H3AB 80.8 . .
C2 C3 H3AB 109.9 . .
H3BD C3 H3AB 155.9 . .
H3BE C3 H3AB 83.3 . .
H3BF C3 H3AB 49.6 . .
H3AA C3 H3AB 109.3 . .
C2' C3 H3AC 125.8 . .
C2 C3 H3AC 111.3 . .
H3BD C3 H3AC 49.2 . .
H3BE C3 H3AC 121.5 . .
H3BF C3 H3AC 57.1 . .
H3AA C3 H3AC 106.8 . .
H3AB C3 H3AC 106.6 . .
N3 C4 C5 109.2(9) . .
N3 C4 H4A 109.6 . .
C5 C4 H4A 109.8 . .
N3 C4 H4B 109.3 . .
C5 C4 H4B 109.5 . .
H4A C4 H4B 109.5 . .
N4 C5 C4 107.1(9) . .
N4 C5 C6 110.7(10) . .
C4 C5 C6 116.1(10) . .
N4 C5 H5 107.7 . .
C4 C5 H5 107.8 . .
C6 C5 H5 107.2 . .
C5 C6 H6A 109.5 . .
C5 C6 H6B 109.5 . .
H6A C6 H6B 109.5 . .
C5 C6 H6C 109.5 . .
H6A C6 H6C 109.5 . .
H6B C6 H6C 109.5 . .
C8 C7 N6 93(3) . .
C8 C7 H7A 128.5 . .
N6 C7 H7A 109.5 . .
C8 C7 H7B 109.6 . .
N6 C7 H7B 101.5 . .
H7A C7 H7B 110.4 . .
C8 C7 H7'A 113.6 . .
N6 C7 H7'A 103.3 . .
H7A C7 H7'A 105.7 . .
H7B C7 H7'A 4.7 . .
C8 C7 H7'B 47.3 . .
N6 C7 H7'B 77.6 . .
H7A C7 H7'B 172.6 . .
H7B C7 H7'B 69.2 . .
H7'A C7 H7'B 73.9 . .
C8 C7 H8' 74.5 . .
N6 C7 H8' 120.4 . .
H7A C7 H8' 54.1 . .
H7B C7 H8' 138.0 . .
H7'A C7 H8' 135.6 . .
H7'B C7 H8' 120.9 . .
N6 C7' C8' 117(3) . .
N6 C7' H7B 118.9 . .
C8' C7' H7B 109.5 . .
N6 C7' H7'A 117.6 . .
C8' C7' H7'A 108.4 . .
H7B C7' H7'A 3.2 . .
N6 C7' H7'B 112.8 . .
C8' C7' H7'B 93.7 . .
H7B C7' H7'B 100.9 . .
H7'A C7' H7'B 104.1 . .
N5 C8' C9 124.8(17) . .
N5 C8' C7' 110.4(19) . .
C9 C8' C7' 120(2) . .
N5 C8' H8' 97.5 . .
C9 C8' H8' 98.7 . .
C7' C8' H8' 94.4 . .
C7 C8 N5 106(3) . .
C7 C8 C9 94(3) . .
N5 C8 C9 88(2) . .
C7 C8 H7'B 72.8 . .
N5 C8 H7'B 152.4 . .
C9 C8 H7'B 119.4 . .
C7 C8 H8 126.7 . .
N5 C8 H8 118.6 . .
C9 C8 H8 114.5 . .
H7'B C8 H8 54.1 . .
C8' C9 C8 25.4(13) . .
C8' C9 H9BD 102.3 . .
C8 C9 H9BD 79.3 . .
C8' C9 H9BE 115.6 . .
C8 C9 H9BE 114.5 . .
H9BD C9 H9BE 109.5 . .
C8' C9 H9BF 110.2 . .
C8 C9 H9BF 128.8 . .
H9BD C9 H9BF 109.5 . .
H9BE C9 H9BF 109.5 . .
C8' C9 H9AA 119.1 . .
C8 C9 H9AA 101.7 . .
H9BD C9 H9AA 71.9 . .
H9BE C9 H9AA 38.1 . .
H9BF C9 H9AA 129.3 . .
C8' C9 H9AB 91.4 . .
C8 C9 H9AB 115.7 . .
H9BD C9 H9AB 163.4 . .
H9BE C9 H9AB 71.7 . .
H9BF C9 H9AB 56.3 . .
H9AA C9 H9AB 109.5 . .
C8' C9 H9AC 116.0 . .
C8 C9 H9AC 110.6 . .
H9BD C9 H9AC 56.2 . .
H9BE C9 H9AC 128.3 . .
H9BF C9 H9AC 53.4 . .
H9AA C9 H9AC 109.5 . .
H9AB C9 H9AC 109.5 . .
O9 C10 C11 114.8(12) . .
O9 C10 H10A 108.6 . .
C11 C10 H10A 108.6 . .
O9 C10 H10B 108.6 . .
C11 C10 H10B 108.6 . .
H10A C10 H10B 107.5 . .
N7 C11 C10 106.1(12) . .
N7 C11 H11A 110.1 . .
C10 C11 H11A 110.6 . .
N7 C11 H11B 110.4 . .
C10 C11 H11B 110.1 . .
H11A C11 H11B 109.5 . .
C1' N1 C1 25.4(18) . .
C1' N1 Ni1 109.4(14) . .
C1 N1 Ni1 107.6(15) . .
C1' N1 H1C 82.9 . .
C1 N1 H1C 107.4 . .
Ni1 N1 H1C 106.6 . .
C1' N1 H1D 128.0 . .
C1 N1 H1D 107.7 . .
Ni1 N1 H1D 107.0 . .
H1C N1 H1D 120.0 . .
C2 N2 C2' 29.6(11) . .
C2 N2 Ni1 107.5(11) . .
C2' N2 Ni1 109.3(11) . .
C2 N2 H2A 105.2 . .
C2' N2 H2A 76.7 . .
Ni1 N2 H2A 107.3 . .
C2 N2 H2B 109.0 . .
C2' N2 H2B 131.9 . .
Ni1 N2 H2B 107.3 . .
H2A N2 H2B 120.0 . .
C4 N3 Ni1 107.1(6) . .
C4 N3 H3A 107.2 . .
Ni1 N3 H3A 107.2 . .
C4 N3 H3B 107.5 . .
Ni1 N3 H3B 107.3 . .
H3A N3 H3B 120.0 . .
C5 N4 Ni1 108.8(6) . .
C5 N4 H4C 107.0 . .
Ni1 N4 H4C 106.9 . .
C5 N4 H4D 106.8 . .
Ni1 N4 H4D 107.0 . .
H4C N4 H4D 120.0 . .
C8' N5 C8 33.8(15) . .
C8' N5 Ni1 113.0(10) . .
C8 N5 Ni1 95.2(15) . .
C8' N5 H5BC 99.2 . .
C8 N5 H5BC 133.0 . .
Ni1 N5 H5BC 107.7 . .
C8' N5 H5BD 109.9 . .
C8 N5 H5BD 90.0 . .
Ni1 N5 H5BD 107.6 . .
H5BC N5 H5BD 119.4 . .
C7' N6 C7 23(2) . .
C7' N6 Ni1 112.5(16) . .
C7 N6 Ni1 107.2(18) . .
C7' N6 H6AA 96.6 . .
C7 N6 H6AA 118.8 . .
Ni1 N6 H6AA 107.4 . .
C7' N6 H6AB 113.6 . .
C7 N6 H6AB 95.7 . .
Ni1 N6 H6AB 107.0 . .
H6AA N6 H6AB 119.5 . .
C11 N7 H7C 109.5 . .
C11 N7 H7D 109.7 . .
H7C N7 H7D 109.5 . .
C11 N7 H7E 109.2 . .
H7C N7 H7E 109.5 . .
H7D N7 H7E 109.5 . .

loop_
_geom_bond_atom_site_label_1
_geom_bond_atom_site_label_2
_geom_bond_distance
_geom_bond_site_symmetry_2
Ge1 F1 1.817(5) .
Ge1 O4 1.854(5) .
Ge1 O5 1.865(5) .
Ge1 O2 1.876(5) .
Ge1 O3 1.901(6) .
Ge1 O1 1.968(5) .
Ge2 O8 1.752(6) .
Ge2 O6 1.756(6) .
Ge2 O7 1.768(5) .
Ge2 F2 1.808(4) .
Ge2 O1 1.967(5) .
Ge2 Ge3 2.8840(14) .
Ge3 O11 1.773(6) .
Ge3 O10 1.774(5) .
Ge3 O6 1.794(5) .
Ge3 O9 1.810(6) .
Ge3 O1 2.042(5) .
Ge4 O12 1.725(5) .
Ge4 O2 1.740(5) .
Ge4 O7 1.747(5) .
Ge4 O13 1.747(6) .
Ge5 O3 1.721(6) .
Ge5 O15 1.728(6) 2
Ge5 O14 1.759(5) .
Ge5 O8 1.766(5) .
Ge6 O4 1.716(6) .
Ge6 O12 1.738(5) 1_655
Ge6 O14 1.741(6) .
Ge6 O10 1.749(6) .
Ge7 O15 1.720(6) .
Ge7 O5 1.733(5) .
Ge7 O11 1.738(6) .
Ge7 O13 1.763(5) .
Ni1 N4 2.079(8) .
Ni1 N6 2.083(10) .
Ni1 N1 2.119(9) .
Ni1 N3 2.129(8) .
Ni1 N2 2.145(8) .
Ni1 N5 2.195(10) .
O9 C10 1.366(16) .
O12 Ge6 1.738(5) 1_455
O15 Ge5 1.728(6) 2_545
C1 C2 1.45(5) .
C1 N1 1.58(4) .
C1 H1A 0.9701 .
C1 H1B 0.9586 .
C1 H1'A 1.0190 .
C1 H2' 1.5554 .
C1' N1 1.39(4) .
C1' C2' 1.63(4) .
C1' H1B 0.9775 .
C1' H1'A 0.9679 .
C1' H1'B 1.0147 .
C1' H1C 1.5385 .
C2' C3 1.48(3) .
C2' N2 1.53(3) .
C2' H1A 1.4851 .
C2' H2' 0.9800 .
C2' H2A 1.5731 .
C2 N2 1.46(3) .
C2 C3 1.54(3) .
C2 H1'B 1.4933 .
C2 H2 0.9800 .
C3 H3BD 0.9706 .
C3 H3BE 0.9571 .
C3 H3BF 0.9886 .
C3 H3AA 0.9596 .
C3 H3AB 0.9624 .
C3 H3AC 0.9924 .
C4 N3 1.459(13) .
C4 C5 1.492(14) .
C4 H4A 0.9700 .
C4 H4B 0.9700 .
C5 N4 1.469(12) .
C5 C6 1.529(17) .
C5 H5 0.9799 .
C6 H6A 0.9600 .
C6 H6B 0.9600 .
C6 H6C 0.9600 .
C7 C8 1.41(5) .
C7 N6 1.60(5) .
C7 H7A 0.9700 .
C7 H7B 0.9509 .
C7 H7'A 0.9645 .
C7 H7'B 1.5524 .
C7 H8' 1.4929 .
C7' N6 1.37(4) .
C7' C8' 1.65(5) .
C7' H7B 0.9630 .
C7' H7'A 1.0195 .
C7' H7'B 0.9892 .
C8' N5 1.35(2) .
C8' C9 1.45(2) .
C8' H8' 0.9801 .
C8 N5 1.60(4) .
C8 C9 1.95(4) .
C8 H7'B 1.1943 .
C8 H8 0.9800 .
C9 H9BD 0.9599 .
C9 H9BE 0.9598 .
C9 H9BF 0.9601 .
C9 H9AA 0.9598 .
C9 H9AB 0.9600 .
C9 H9AC 0.9598 .
C10 C11 1.56(2) .
C10 H10A 0.9700 .
C10 H10B 0.9700 .
C11 N7 1.422(17) .
C11 H11A 0.9699 .
C11 H11B 0.9701 .
N1 H1C 0.8602 .
N1 H1D 0.8598 .
N2 H2A 0.8600 .
N2 H2B 0.8597 .
N3 H3A 0.8601 .
N3 H3B 0.8600 .
N4 H4C 0.8600 .
N4 H4D 0.8598 .
N5 H5BC 0.8363 .
N5 H5BD 0.8357 .
N6 H6AA 0.8376 .
N6 H6AB 0.8388 .
N7 H7C 0.8900 .
N7 H7D 0.8899 .
N7 H7E 0.8899 .

loop_
_geom_hbond_atom_site_label_D
_geom_hbond_atom_site_label_H
_geom_hbond_atom_site_label_A
_geom_hbond_distance_DH
_geom_hbond_distance_HA
_geom_hbond_distance_DA
_geom_hbond_angle_DHA
_geom_hbond_site_symmetry_A
N1 H1D F2 0.86 2.20 3.010(11) 156.0 .
N1 H1D O6 0.86 2.49 3.174(10) 137.5 .
N2 H2A O8 0.86 2.61 3.430(10) 158.8 3_576
N2 H2B O5 0.86 2.32 3.082(9) 148.2 4_576
N3 H3A O9 0.86 2.46 3.249(10) 153.1 1_455
N3 H3B O5 0.86 2.25 3.099(9) 168.6 4_576
N4 H4C F2 0.86 2.21 2.999(9) 153.0 3_576
N4 H4D F2 0.86 2.30 2.955(9) 133.1 .
N6 H6AA O1W 0.84 2.35 3.139(17) 156.5 4_676
N6 H6AB F1 0.84 2.22 3.031(10) 163.3 4_576
N6 H6AB O4 0.84 2.38 2.957(10) 126.3 4_576
N7 H7C O3 0.89 2.17 2.655(10) 113.6 2_545
N7 H7C O11 0.89 2.31 3.085(10) 146.1 .
N7 H7E O2 0.89 1.99 2.838(11) 159.5 2_545
N7 H7E F1 0.89 2.42 3.012(10) 124.6 2_545
